data_2205624
loop_
_publ_author_name
'Dong, Chuan-Ming'
'Chen, Li-Gong'
'Duan, Xue-Min'
'Shu, Xue-Gui'
'Zeng, Tao'
'Yan, Xi-Long'

_publ_section_title
;
 2,4-Dichloro-6-morpholino-1,3,5-triazine
;
_journal_issue 4
_journal_name_full 'Acta Crystallographica Section E'
_journal_page_first o1168
_journal_page_last o1169
_journal_paper_doi 10.1107/S1600536805008949
_journal_volume 61
_journal_year 2005
_chemical_formula_moiety 'C7 H8 Cl2 N4 O'
_chemical_formula_sum 'C7 H8 Cl2 N4 O'
_chemical_formula_weight 235.07
_chemical_name_systematic
;
2,4-Dichloro-6-morpholino-1,3,5-triazine
;
_space_group_IT_number 62
_symmetry_cell_setting orthorhombic
_symmetry_space_group_name_Hall '-P 2ac 2n'
_symmetry_space_group_name_H-M 'P n m a'
_atom_sites_solution_hydrogens geom
_atom_sites_solution_primary direct
_atom_sites_solution_secondary difmap
_audit_creation_method SHELXL-97
_cell_angle_alpha 90.00
_cell_angle_beta 90.00
_cell_angle_gamma 90.00
_cell_formula_units_Z 4
_cell_length_a 9.6003(11)
_cell_length_b 13.0545(15)
_cell_length_c 7.6874(9)
_cell_measurement_reflns_used 2735
_cell_measurement_temperature 293(2)
_cell_measurement_theta_max 28.09
_cell_measurement_theta_min 2.63
_cell_volume 963.44(19)
_computing_cell_refinement SMART
_computing_data_collection 'SMART (Bruker, 1997)'
_computing_data_reduction 'SAINT (Bruker, 1997)'
_computing_molecular_graphics 'SHELXTL (Bruker, 1997)'
_computing_publication_material SHELXTL
_computing_structure_refinement 'SHELXL97 (Sheldrick, 1997)'
_computing_structure_solution 'SHELXS97 (Sheldrick, 1997)'
_diffrn_ambient_temperature 293(2)
_diffrn_measured_fraction_theta_full 0.990
_diffrn_measured_fraction_theta_max 0.990
_diffrn_measurement_device_type 'Bruker SMART 1000 CCD area-detector'
_diffrn_measurement_method '\f and \w'
_diffrn_radiation_monochromator graphite
_diffrn_radiation_source 'fine-focus sealed tube'
_diffrn_radiation_type MoK\a
_diffrn_radiation_wavelength 0.71073
_diffrn_reflns_av_R_equivalents 0.0170
_diffrn_reflns_av_sigmaI/netI 0.0130
_diffrn_reflns_limit_h_max 12
_diffrn_reflns_limit_h_min -11
_diffrn_reflns_limit_k_max 14
_diffrn_reflns_limit_k_min -17
_diffrn_reflns_limit_l_max 9
_diffrn_reflns_limit_l_min -10
_diffrn_reflns_number 6195
_diffrn_reflns_theta_full 28.62
_diffrn_reflns_theta_max 28.62
_diffrn_reflns_theta_min 3.08
_diffrn_standards_number 0
_exptl_absorpt_coefficient_mu 0.645
_exptl_absorpt_correction_T_max 0.879
_exptl_absorpt_correction_T_min 0.833
_exptl_absorpt_correction_type multi-scan
_exptl_absorpt_process_details '(SADABS; Sheldrick, 1996)'
_exptl_crystal_colour colourless
_exptl_crystal_density_diffrn 1.621
_exptl_crystal_density_method 'not measured'
_exptl_crystal_description block
_exptl_crystal_F_000 480
_exptl_crystal_size_max 0.26
_exptl_crystal_size_mid 0.24
_exptl_crystal_size_min 0.20
_refine_diff_density_max 0.243
_refine_diff_density_min -0.218
_refine_ls_extinction_coef 0.032(3)
_refine_ls_extinction_expression Fc^*^=kFc[1+0.001xFc^2^\l^3^/sin(2\q)]^-1/4^
_refine_ls_extinction_method SHELXL97
_refine_ls_goodness_of_fit_ref 1.081
_refine_ls_hydrogen_treatment constr
_refine_ls_matrix_type full
_refine_ls_number_parameters 71
_refine_ls_number_reflns 1278
_refine_ls_number_restraints 0
_refine_ls_restrained_S_all 1.081
_refine_ls_R_factor_all 0.0350
_refine_ls_R_factor_gt 0.0292
_refine_ls_shift/su_max 0.001
_refine_ls_shift/su_mean 0.000
_refine_ls_structure_factor_coef Fsqd
_refine_ls_weighting_details 'calc w = 1/[\s^2^(Fo^2^)+(0.0509P)^2^+0.0972P] where P = (Fo^2^+2Fc^2^)/3'
_refine_ls_weighting_scheme calc
_refine_ls_wR_factor_gt 0.0837
_refine_ls_wR_factor_ref 0.0866
_reflns_number_gt 1056
_reflns_number_total 1278
_reflns_threshold_expression I>2\s(I)
_cod_data_source_file wn6338.cif
_cod_data_source_block I
_cod_depositor_comments
;
The following automatic conversions were performed:
'_symmetry_cell_setting' value 'Orthorhombic' changed to 'orthorhombic'
according to '/home/saulius/struct/CIF-dictionaries/cif_core.dic'
dictionary named 'cif_core.dic' version 2.4.1 from 2010-06-29.

Automatic conversion script
Id: cif_fix_enum 1527 2010-12-29 10:47:43Z saulius 

The following automatic conversions were performed:

'_symmetry_cell_setting' value 'Orthorhombic' changed to
'orthorhombic' according to
/home/saulius/struct/CIF-dictionaries/cif_core.dic dictionary named
'cif_core.dic' version 2.4.1 from 2010-06-29.

Automatic conversion script
Id: cif_fix_values 1715 2011-07-08 13:25:40Z adriana 
;
_cod_database_code 2205624
_cod_database_fobs_code 2205624

loop_
_symmetry_equiv_pos_as_xyz
'x, y, z'
'-x+1/2, -y, z+1/2'
'-x, y+1/2, -z'
'x+1/2, -y+1/2, -z+1/2'
'-x, -y, -z'
'x-1/2, y, -z-1/2'
'x, -y-1/2, z'
'-x-1/2, y-1/2, z-1/2'

loop_
_atom_site_label
_atom_site_fract_x
_atom_site_fract_y
_atom_site_fract_z
_atom_site_U_iso_or_equiv
_atom_site_adp_type
_atom_site_calc_flag
_atom_site_refinement_flags
_atom_site_occupancy
_atom_site_type_symbol
Cl1 0.22582(4) 0.05249(3) 0.18408(5) 0.05695(17) Uani d . 1 Cl
O1 0.55987(15) 0.2500 0.96649(17) 0.0608(4) Uani d S 1 O
N1 0.23900(16) 0.2500 0.19224(17) 0.0422(3) Uani d S 1 N
N2 0.36291(10) 0.15828(7) 0.41014(12) 0.0406(2) Uani d . 1 N
N3 0.48670(15) 0.2500 0.61450(19) 0.0421(3) Uani d S 1 N
C1 0.28331(12) 0.16664(9) 0.27363(16) 0.0390(3) Uani d . 1 C
C2 0.40358(16) 0.2500 0.4760(2) 0.0369(3) Uani d S 1 C
C3 0.53968(14) 0.15660(10) 0.69544(16) 0.0466(3) Uani d . 1 C
H3A 0.6396 0.1518 0.6790 0.056 Uiso calc R 1 H
H3B 0.4966 0.0970 0.6427 0.056 Uiso calc R 1 H
C4 0.50568(16) 0.16061(11) 0.88686(18) 0.0542(4) Uani d . 1 C
H4A 0.4054 0.1591 0.9018 0.065 Uiso calc R 1 H
H4B 0.5441 0.1006 0.9438 0.065 Uiso calc R 1 H

loop_
_atom_site_aniso_label
_atom_site_aniso_U_11
_atom_site_aniso_U_22
_atom_site_aniso_U_33
_atom_site_aniso_U_12
_atom_site_aniso_U_13
_atom_site_aniso_U_23
Cl1 0.0744(3) 0.0405(2) 0.0560(2) -0.00876(14) -0.01340(15) -0.00351(13)
O1 0.0685(9) 0.0690(9) 0.0449(7) 0.000 -0.0195(7) 0.000
N1 0.0488(8) 0.0421(8) 0.0355(7) 0.000 -0.0017(6) 0.000
N2 0.0432(5) 0.0385(5) 0.0400(5) 0.0003(4) -0.0004(4) 0.0002(4)
N3 0.0472(8) 0.0415(7) 0.0377(7) 0.000 -0.0037(6) 0.000
C1 0.0418(6) 0.0387(6) 0.0365(6) -0.0026(4) 0.0035(4) -0.0023(5)
C2 0.0350(7) 0.0404(8) 0.0354(7) 0.000 0.0043(6) 0.000
C3 0.0451(7) 0.0482(7) 0.0465(7) 0.0050(5) -0.0052(5) 0.0027(5)
C4 0.0561(8) 0.0611(8) 0.0454(7) -0.0018(6) -0.0069(6) 0.0098(6)

loop_
_atom_type_symbol
_atom_type_description
_atom_type_scat_dispersion_real
_atom_type_scat_dispersion_imag
_atom_type_scat_source
C C 0.0033 0.0016 'International Tables Vol C Tables 4.2.6.8 and 6.1.1.4'
H H 0.0000 0.0000 'International Tables Vol C Tables 4.2.6.8 and 6.1.1.4'
N N 0.0061 0.0033 'International Tables Vol C Tables 4.2.6.8 and 6.1.1.4'
O O 0.0106 0.0060 'International Tables Vol C Tables 4.2.6.8 and 6.1.1.4'
Cl Cl 0.1484 0.1585 'International Tables Vol C Tables 4.2.6.8 and 6.1.1.4'

loop_
_geom_angle_atom_site_label_1
_geom_angle_atom_site_label_2
_geom_angle_atom_site_label_3
_geom_angle_site_symmetry_1
_geom_angle_site_symmetry_3
_geom_angle
_geom_angle_publ_flag
C4 O1 C4 7_565 . 110.91(14) yes
C1 N1 C1 7_565 . 110.39(14) ?
C1 N2 C2 . . 113.28(10) ?
C2 N3 C3 . . 123.35(7) yes
C2 N3 C3 . 7_565 123.35(7) ?
C3 N3 C3 . 7_565 113.22(14) yes
N2 C1 N1 . . 129.59(11) ?
N2 C1 Cl1 . . 115.79(9) yes
N1 C1 Cl1 . . 114.62(9) yes
N3 C2 N2 . . 118.09(7) yes
N3 C2 N2 . 7_565 118.09(7) ?
N2 C2 N2 . 7_565 123.81(14) ?
N3 C3 C4 . . 108.14(11) ?
N3 C3 H3A . . 110.1 ?
C4 C3 H3A . . 110.1 ?
N3 C3 H3B . . 110.1 ?
C4 C3 H3B . . 110.1 ?
H3A C3 H3B . . 108.4 ?
O1 C4 C3 . . 111.76(12) ?
O1 C4 H4A . . 109.3 ?
C3 C4 H4A . . 109.3 ?
O1 C4 H4B . . 109.3 ?
C3 C4 H4B . . 109.3 ?
H4A C4 H4B . . 107.9 ?

loop_
_geom_bond_atom_site_label_1
_geom_bond_atom_site_label_2
_geom_bond_site_symmetry_2
_geom_bond_distance
_geom_bond_publ_flag
Cl1 C1 . 1.7318(12) yes
O1 C4 7_565 1.4168(15) ?
O1 C4 . 1.4168(15) yes
N1 C1 7_565 1.3254(14) ?
N1 C1 . 1.3254(14) yes
N2 C1 . 1.3028(15) yes
N2 C2 . 1.3573(12) yes
N3 C2 . 1.331(2) yes
N3 C3 . 1.4604(14) yes
N3 C3 7_565 1.4604(14) ?
C2 N2 7_565 1.3573(12) ?
C3 C4 . 1.5083(19) yes
C3 H3A . 0.9700 ?
C3 H3B . 0.9700 ?
C4 H4A . 0.9700 ?
C4 H4B . 0.9700 ?

loop_
_geom_hbond_atom_site_label_D
_geom_hbond_atom_site_label_H
_geom_hbond_atom_site_label_A
_geom_hbond_site_symmetry_A
_geom_hbond_distance_DH
_geom_hbond_distance_HA
_geom_hbond_distance_DA
_geom_hbond_angle_DHA
C3 H3B Cl1 2 0.97 2.91 3.736(2) 144

loop_
_geom_torsion_atom_site_label_1
_geom_torsion_atom_site_label_2
_geom_torsion_atom_site_label_3
_geom_torsion_atom_site_label_4
_geom_torsion_site_symmetry_1
_geom_torsion_site_symmetry_4
_geom_torsion
C2 N2 C1 N1 . . 0.6(2)
C2 N2 C1 Cl1 . . -179.31(9)
C1 N1 C1 N2 7_565 . -2.4(2)
C1 N1 C1 Cl1 7_565 . 177.47(7)
C3 N3 C2 N2 . . 2.0(2)
C3 N3 C2 N2 7_565 . 178.84(12)
C3 N3 C2 N2 . 7_565 -178.84(12)
C3 N3 C2 N2 7_565 7_565 -2.0(2)
C1 N2 C2 N3 . . -179.19(13)
C1 N2 C2 N2 . 7_565 1.7(2)
C2 N3 C3 C4 . . -127.19(16)
C3 N3 C3 C4 7_565 . 55.70(17)
C4 O1 C4 C3 7_565 . 59.08(19)
N3 C3 C4 O1 . . -56.18(15)
